data_7107775
loop_
_publ_author_name
'Sarah H. Crosby'
'Helen R. Thomas'
'Guy J. Clarkson'
'Jonathan P. Rourke'

_publ_section_title
;
 Concerted reductive coupling of an alkyl chloride at Pt(IV)
;
_journal_name_full Chem.Commun.
_journal_page_first 5775
_journal_paper_doi 10.1039/c2cc31572f
_journal_volume 48
_journal_year 2012
_chemical_formula_sum 'C21.5 H31 Cl2 F N O3.5 Pt S'
_chemical_formula_weight 676.52
_chemical_name_systematic
;
?
;
_space_group_IT_number 2
_symmetry_cell_setting triclinic
_symmetry_space_group_name_Hall '-P 1'
_symmetry_space_group_name_H-M 'P -1'
_atom_sites_solution_hydrogens geom
_atom_sites_solution_primary direct
_atom_sites_solution_secondary difmap
_audit_creation_method SHELXL-97
_cell_angle_alpha 103.566(4)
_cell_angle_beta 95.759(3)
_cell_angle_gamma 105.831(4)
_cell_formula_units_Z 2
_cell_length_a 9.8916(4)
_cell_length_b 10.3390(5)
_cell_length_c 13.0249(4)
_cell_measurement_reflns_used 15119
_cell_measurement_temperature 100(2)
_cell_measurement_theta_max 29.32
_cell_measurement_theta_min 3.01
_cell_volume 1226.39(10)
_computing_cell_refinement 'CrysAlis RED, Oxford Diffraction Ltd'
_computing_data_collection 'CrysAlis CCD, Oxford Diffraction Ltd'
_computing_data_reduction 'CrysAlis RED, Oxford Diffraction Ltd'
_computing_molecular_graphics 'SHELXTL (Sheldrick, 1997)'
_computing_publication_material 'SHELXTL (Sheldrick, 1997)'
_computing_structure_refinement 'SHELXL-97 (Sheldrick, 1997)'
_computing_structure_solution 'SHELXS-97 (Sheldrick, 1990)'
_diffrn_ambient_temperature 100(2)
_diffrn_detector_area_resol_mean 10.2833
_diffrn_measured_fraction_theta_full 0.993
_diffrn_measured_fraction_theta_max 0.893
_diffrn_measurement_device_type 'Oxford Diffraction Gemini R'
_diffrn_measurement_method '\f & \w scans'
_diffrn_radiation_monochromator graphite
_diffrn_radiation_source 'Enhance (Mo) X-ray Source'
_diffrn_radiation_type MoK\a
_diffrn_radiation_wavelength 0.71073
_diffrn_reflns_av_R_equivalents 0.0362
_diffrn_reflns_av_sigmaI/netI 0.0362
_diffrn_reflns_limit_h_max 13
_diffrn_reflns_limit_h_min -13
_diffrn_reflns_limit_k_max 14
_diffrn_reflns_limit_k_min -13
_diffrn_reflns_limit_l_max 17
_diffrn_reflns_limit_l_min -16
_diffrn_reflns_number 20461
_diffrn_reflns_theta_full 27.00
_diffrn_reflns_theta_max 29.38
_diffrn_reflns_theta_min 3.02
_diffrn_standards_decay_% nil
_exptl_absorpt_coefficient_mu 6.057
_exptl_absorpt_correction_T_max 1.00
_exptl_absorpt_correction_T_min 0.73
_exptl_absorpt_correction_type multi-scan
_exptl_absorpt_process_details 'ABSPACK(CrysAlis, Oxford Diffraction)'
_exptl_crystal_colour orange
_exptl_crystal_density_diffrn 1.832
_exptl_crystal_density_method 'not measured'
_exptl_crystal_description plate
_exptl_crystal_F_000 664
_exptl_crystal_size_max 0.20
_exptl_crystal_size_mid 0.10
_exptl_crystal_size_min 0.02
_refine_diff_density_max 2.083
_refine_diff_density_min -2.526
_refine_diff_density_rms 0.163
_refine_ls_extinction_method none
_refine_ls_goodness_of_fit_ref 1.102
_refine_ls_hydrogen_treatment mixed
_refine_ls_matrix_type full
_refine_ls_number_parameters 291
_refine_ls_number_reflns 6025
_refine_ls_number_restraints 214
_refine_ls_restrained_S_all 1.279
_refine_ls_R_factor_all 0.0353
_refine_ls_R_factor_gt 0.0302
_refine_ls_shift/su_max 0.002
_refine_ls_shift/su_mean 0.000
_refine_ls_structure_factor_coef Fsqd
_refine_ls_weighting_details 'calc w=1/[\s^2^(Fo^2^)+(0.0475P)^2^+0.0000P] where P=(Fo^2^+2Fc^2^)/3'
_refine_ls_weighting_scheme calc
_refine_ls_wR_factor_gt 0.0751
_refine_ls_wR_factor_ref 0.0762
_reflns_number_gt 5401
_reflns_number_total 6025
_reflns_threshold_expression >2sigma(I)
_cod_data_source_file c2cc31572f.txt
_cod_data_source_block sc16
_cod_original_cell_volume 1226.38(9)
_cod_original_sg_symbol_H-M P-1
_cod_original_formula_sum 'C21.50 H31 Cl2 F N O3.50 Pt S'
_cod_database_code 7107775

loop_
_symmetry_equiv_pos_as_xyz
'x, y, z'
'-x, -y, -z'

loop_
_atom_site_label
_atom_site_type_symbol
_atom_site_fract_x
_atom_site_fract_y
_atom_site_fract_z
_atom_site_U_iso_or_equiv
_atom_site_adp_type
_atom_site_occupancy
_atom_site_symmetry_multiplicity
_atom_site_calc_flag
_atom_site_refinement_flags
_atom_site_disorder_assembly
_atom_site_disorder_group
Pt1 Pt 0.659174(16) 0.399244(17) 0.739618(14) 0.01200(7) Uani 1 1 d U . .
Cl1 Cl 0.72387(12) 0.38001(13) 0.90770(10) 0.0200(2) Uani 1 1 d U . .
N1 N 0.7951(4) 0.2980(4) 0.6854(4) 0.0208(4) Uani 1 1 d U . .
O1 O 0.6102(3) 0.4085(3) 0.5840(3) 0.0153(5) Uani 1 1 d DU . .
H1A H 0.646(6) 0.488(4) 0.566(5) 0.023 Uiso 1 1 d D . .
H1B H 0.518(3) 0.382(6) 0.557(4) 0.023 Uiso 1 1 d D . .
C2 C 0.9303(5) 0.3732(6) 0.6859(4) 0.0237(5) Uani 1 1 d U . .
C3 C 1.0228(6) 0.3021(6) 0.6448(5) 0.0296(6) Uani 1 1 d U . .
H3A H 1.1182 0.3517 0.6425 0.036 Uiso 1 1 calc R . .
C4 C 0.9727(6) 0.1570(6) 0.6072(5) 0.0330(6) Uani 1 1 d U . .
H4A H 1.0352 0.1077 0.5796 0.040 Uiso 1 1 calc R . .
C5 C 0.8353(6) 0.0838(6) 0.6091(5) 0.0311(6) Uani 1 1 d U . .
H5A H 0.8032 -0.0152 0.5836 0.037 Uiso 1 1 calc R . .
C6 C 0.7434(6) 0.1551(5) 0.6485(5) 0.0255(5) Uani 1 1 d U . .
C7 C 0.5924(6) 0.0973(5) 0.6543(5) 0.0272(5) Uani 1 1 d U . .
C8 C 0.5233(6) -0.0470(6) 0.6170(5) 0.0339(6) Uani 1 1 d U . .
H8A H 0.5746 -0.1096 0.5910 0.041 Uiso 1 1 calc R . .
C9 C 0.3773(7) -0.0970(6) 0.6189(5) 0.0381(6) Uani 1 1 d U . .
H9A H 0.3275 -0.1943 0.5957 0.046 Uiso 1 1 calc R . .
F10 F 0.1660(4) -0.0524(4) 0.6522(4) 0.0523(8) Uani 1 1 d U . .
C10 C 0.3099(6) -0.0033(6) 0.6545(5) 0.0365(6) Uani 1 1 d U . .
C11 C 0.3740(6) 0.1395(6) 0.6933(5) 0.0301(6) Uani 1 1 d U . .
H11A H 0.3205 0.2000 0.7190 0.036 Uiso 1 1 calc R . .
C12 C 0.5212(5) 0.1923(5) 0.6937(5) 0.0248(5) Uani 1 1 d U . .
C13 C 0.9710(5) 0.5297(5) 0.7369(4) 0.0227(5) Uani 1 1 d U . .
C14 C 1.0778(5) 0.5622(6) 0.8411(5) 0.0279(8) Uani 1 1 d U . .
H14A H 1.0317 0.5121 0.8897 0.042 Uiso 1 1 calc R . .
H14B H 1.1091 0.6629 0.8758 0.042 Uiso 1 1 calc R . .
H14C H 1.1607 0.5322 0.8241 0.042 Uiso 1 1 calc R . .
C15 C 1.0447(6) 0.6053(6) 0.6602(5) 0.0326(8) Uani 1 1 d U . .
H15A H 0.9754 0.5896 0.5957 0.049 Uiso 1 1 calc R . .
H15B H 1.1228 0.5689 0.6399 0.049 Uiso 1 1 calc R . .
H15C H 1.0830 0.7057 0.6957 0.049 Uiso 1 1 calc R . .
C16 C 0.8394(5) 0.5770(5) 0.7636(4) 0.0196(5) Uani 1 1 d DU . .
H16A H 0.857(6) 0.624(6) 0.836(2) 0.029 Uiso 1 1 d D . .
H16B H 0.815(6) 0.624(6) 0.719(4) 0.029 Uiso 1 1 d D . .
S17 S 0.51032(13) 0.51819(15) 0.80708(10) 0.0229(3) Uani 1 1 d U . .
O17 O 0.3729(4) 0.4346(5) 0.8228(3) 0.0311(6) Uani 1 1 d U . .
C18 C 0.4798(6) 0.6262(6) 0.7249(5) 0.0291(10) Uani 1 1 d U . .
H18A H 0.4276 0.6871 0.7598 0.044 Uiso 1 1 calc R . .
H18B H 0.4235 0.5674 0.6551 0.044 Uiso 1 1 calc R . .
H18C H 0.5715 0.6834 0.7146 0.044 Uiso 1 1 calc R . .
C19 C 0.5967(6) 0.6464(6) 0.9303(5) 0.0320(11) Uani 1 1 d U . .
H19A H 0.5282 0.6904 0.9609 0.048 Uiso 1 1 calc R . .
H19B H 0.6762 0.7177 0.9173 0.048 Uiso 1 1 calc R . .
H19C H 0.6331 0.6017 0.9808 0.048 Uiso 1 1 calc R . .
Cl2 Cl 0.69453(12) 0.67016(12) 0.51346(9) 0.0181(2) Uiso 1 1 d . . .
C101 C 0.4200(16) 0.9888(15) 1.0899(12) 0.040(2) Uiso 0.50 1 d PU A -1
H10A H 0.4329 1.0414 1.1652 0.060 Uiso 0.50 1 calc PR A -1
H10B H 0.4228 0.8937 1.0860 0.060 Uiso 0.50 1 calc PR A -1
H10C H 0.3276 0.9846 1.0519 0.060 Uiso 0.50 1 calc PR A -1
O102 O 0.6379(10) 1.1530(10) 1.0914(8) 0.0430(17) Uiso 0.50 1 d PU A -1
C102 C 0.5355(14) 1.0591(14) 1.0397(11) 0.0391(17) Uiso 0.50 1 d PU A -1
C103 C 0.5124(16) 1.0119(15) 0.9175(11) 0.041(2) Uiso 0.50 1 d PU A -1
H10D H 0.5040 1.0894 0.8887 0.061 Uiso 0.50 1 calc PR A -1
H10E H 0.4248 0.9329 0.8905 0.061 Uiso 0.50 1 calc PR A -1
H10F H 0.5937 0.9831 0.8948 0.061 Uiso 0.50 1 calc PR A -1
C201 C 1.0574(15) 1.0375(15) 1.1713(13) 0.0477(15) Uiso 0.528(6) 1 d PU B 1
H20A H 1.0375 1.1228 1.1635 0.072 Uiso 0.528(6) 1 calc PR B 1
H20B H 1.1480 1.0349 1.1479 0.072 Uiso 0.528(6) 1 calc PR B 1
H20C H 1.0639 1.0365 1.2467 0.072 Uiso 0.528(6) 1 calc PR B 1
O202 O 0.8362(10) 0.9245(10) 1.0534(8) 0.0493(16) Uiso 0.528(6) 1 d PU B 1
C202 C 0.9414(15) 0.9143(15) 1.1049(12) 0.0460(13) Uiso 0.528(6) 1 d PU B 1
C203 C 0.9539(15) 0.7750(14) 1.1064(12) 0.0444(17) Uiso 0.528(6) 1 d PU B 1
H20D H 0.8827 0.7027 1.0490 0.067 Uiso 0.528(6) 1 calc PR B 1
H20E H 0.9377 0.7584 1.1759 0.067 Uiso 0.528(6) 1 calc PR B 1
H20F H 1.0497 0.7720 1.0955 0.067 Uiso 0.528(6) 1 calc PR B 1
C301 C 0.9228(17) 1.0126(17) 1.1515(13) 0.0486(15) Uiso 0.472(6) 1 d PU B 2
H30A H 0.9414 1.1134 1.1809 0.073 Uiso 0.472(6) 1 calc PR B 2
H30B H 0.8882 0.9643 1.2046 0.073 Uiso 0.472(6) 1 calc PR B 2
H30C H 0.8504 0.9785 1.0862 0.073 Uiso 0.472(6) 1 calc PR B 2
O302 O 1.1766(11) 1.0782(12) 1.1351(9) 0.0484(16) Uiso 0.472(6) 1 d PU B 2
C302 C 1.0631(17) 0.9833(18) 1.1244(15) 0.0465(13) Uiso 0.472(6) 1 d PU B 2
C303 C 1.0518(17) 0.8364(16) 1.0812(13) 0.0451(16) Uiso 0.472(6) 1 d PU B 2
H30D H 1.1373 0.8295 1.0512 0.068 Uiso 0.472(6) 1 calc PR B 2
H30E H 0.9673 0.7913 1.0247 0.068 Uiso 0.472(6) 1 calc PR B 2
H30F H 1.0431 0.7898 1.1387 0.068 Uiso 0.472(6) 1 calc PR B 2

loop_
_atom_site_aniso_label
_atom_site_aniso_U_11
_atom_site_aniso_U_22
_atom_site_aniso_U_33
_atom_site_aniso_U_23
_atom_site_aniso_U_13
_atom_site_aniso_U_12
Pt1 0.00930(9) 0.01298(10) 0.01450(10) 0.00349(7) 0.00078(6) 0.00537(7)
Cl1 0.0201(5) 0.0225(6) 0.0191(5) 0.0079(4) -0.0003(4) 0.0089(5)
N1 0.0168(7) 0.0202(8) 0.0243(9) -0.0001(8) -0.0011(8) 0.0105(6)
O1 0.0153(14) 0.0157(14) 0.0154(8) 0.0039(10) 0.0023(9) 0.0058(11)
C2 0.0156(7) 0.0262(9) 0.0257(10) -0.0019(8) 0.0007(8) 0.0090(7)
C3 0.0193(9) 0.0313(10) 0.0309(12) -0.0073(10) -0.0012(10) 0.0112(8)
C4 0.0254(10) 0.0304(11) 0.0344(13) -0.0092(11) -0.0057(10) 0.0137(9)
C5 0.0275(10) 0.0244(10) 0.0338(12) -0.0063(10) -0.0086(10) 0.0128(8)
C6 0.0237(8) 0.0190(8) 0.0299(10) 0.0000(8) -0.0069(8) 0.0101(6)
C7 0.0257(8) 0.0180(7) 0.0331(11) 0.0073(8) -0.0085(9) 0.0039(7)
C8 0.0345(10) 0.0203(8) 0.0383(13) 0.0098(10) -0.0133(11) 0.0002(8)
C9 0.0362(10) 0.0244(10) 0.0417(13) 0.0136(11) -0.0143(11) -0.0064(8)
F10 0.0287(11) 0.0462(15) 0.0666(19) 0.0260(15) -0.0100(13) -0.0160(10)
C10 0.0283(9) 0.0285(10) 0.0426(13) 0.0166(10) -0.0107(10) -0.0075(8)
C11 0.0211(9) 0.0261(9) 0.0370(13) 0.0147(10) -0.0066(10) -0.0036(7)
C12 0.0196(8) 0.0198(7) 0.0322(11) 0.0118(8) -0.0054(9) 0.0009(6)
C13 0.0146(8) 0.0249(9) 0.0245(11) 0.0006(9) 0.0036(8) 0.0046(7)
C14 0.0147(14) 0.0318(17) 0.0286(15) -0.0025(13) -0.0010(12) 0.0041(14)
C15 0.0233(16) 0.0356(15) 0.0308(16) 0.0030(14) 0.0106(13) -0.0010(15)
C16 0.0152(8) 0.0187(9) 0.0219(13) 0.0025(9) 0.0029(9) 0.0031(7)
S17 0.0210(5) 0.0386(7) 0.0173(6) 0.0077(5) 0.0055(4) 0.0212(5)
O17 0.0214(11) 0.0543(16) 0.0255(15) 0.0111(12) 0.0107(10) 0.0218(10)
C18 0.039(3) 0.037(3) 0.023(2) 0.0067(18) 0.006(2) 0.032(2)
C19 0.039(2) 0.042(3) 0.0203(17) -0.0009(14) 0.0028(17) 0.0302(16)

loop_
_atom_type_symbol
_atom_type_description
_atom_type_scat_dispersion_real
_atom_type_scat_dispersion_imag
_atom_type_scat_source
C C 0.0033 0.0016 'International Tables Vol C Tables 4.2.6.8 and 6.1.1.4'
H H 0.0000 0.0000 'International Tables Vol C Tables 4.2.6.8 and 6.1.1.4'
N N 0.0061 0.0033 'International Tables Vol C Tables 4.2.6.8 and 6.1.1.4'
O O 0.0106 0.0060 'International Tables Vol C Tables 4.2.6.8 and 6.1.1.4'
F F 0.0171 0.0103 'International Tables Vol C Tables 4.2.6.8 and 6.1.1.4'
S S 0.1246 0.1234 'International Tables Vol C Tables 4.2.6.8 and 6.1.1.4'
Cl Cl 0.1484 0.1585 'International Tables Vol C Tables 4.2.6.8 and 6.1.1.4'
Pt Pt -1.7033 8.3905 'International Tables Vol C Tables 4.2.6.8 and 6.1.1.4'

loop_
_geom_angle_atom_site_label_1
_geom_angle_atom_site_label_2
_geom_angle_atom_site_label_3
_geom_angle
N1 Pt1 O1 86.32(16)
N1 Pt1 C12 80.4(2)
O1 Pt1 C12 88.52(18)
N1 Pt1 C16 82.51(18)
O1 Pt1 C16 88.42(17)
C12 Pt1 C16 162.8(2)
N1 Pt1 S17 177.90(13)
O1 Pt1 S17 95.38(9)
C12 Pt1 S17 100.85(16)
C16 Pt1 S17 96.30(14)
N1 Pt1 Cl1 89.60(13)
O1 Pt1 Cl1 175.92(9)
C12 Pt1 Cl1 90.60(15)
C16 Pt1 Cl1 91.26(15)
S17 Pt1 Cl1 88.69(4)
C2 N1 C6 123.9(4)
C2 N1 Pt1 118.8(3)
C6 N1 Pt1 117.3(3)
Pt1 O1 H1A 120(4)
Pt1 O1 H1B 116(4)
H1A O1 H1B 104(5)
N1 C2 C3 118.3(5)
N1 C2 C13 116.4(4)
C3 C2 C13 125.2(5)
C4 C3 C2 118.7(5)
C4 C3 H3A 120.7
C2 C3 H3A 120.7
C5 C4 C3 121.4(5)
C5 C4 H4A 119.3
C3 C4 H4A 119.3
C4 C5 C6 119.6(5)
C4 C5 H5A 120.2
C6 C5 H5A 120.2
N1 C6 C5 118.0(5)
N1 C6 C7 113.9(5)
C5 C6 C7 128.1(5)
C12 C7 C8 122.4(5)
C12 C7 C6 117.0(5)
C8 C7 C6 120.6(5)
C9 C8 C7 118.8(6)
C9 C8 H8A 120.6
C7 C8 H8A 120.6
C10 C9 C8 117.9(5)
C10 C9 H9A 121.1
C8 C9 H9A 121.1
C9 C10 F10 117.6(5)
C9 C10 C11 125.3(6)
F10 C10 C11 117.1(6)
C10 C11 C12 117.9(6)
C10 C11 H11A 121.1
C12 C11 H11A 121.1
C7 C12 C11 117.8(5)
C7 C12 Pt1 111.4(4)
C11 C12 Pt1 130.8(4)
C2 C13 C15 108.4(5)
C2 C13 C14 106.7(4)
C15 C13 C14 109.3(4)
C2 C13 C16 112.0(4)
C15 C13 C16 110.6(5)
C14 C13 C16 109.6(4)
C13 C14 H14A 109.5
C13 C14 H14B 109.5
H14A C14 H14B 109.5
C13 C14 H14C 109.5
H14A C14 H14C 109.5
H14B C14 H14C 109.5
C13 C15 H15A 109.5
C13 C15 H15B 109.5
H15A C15 H15B 109.5
C13 C15 H15C 109.5
H15A C15 H15C 109.5
H15B C15 H15C 109.5
C13 C16 Pt1 109.6(3)
C13 C16 H16A 108(4)
Pt1 C16 H16A 107(4)
C13 C16 H16B 112(4)
Pt1 C16 H16B 105(4)
H16A C16 H16B 115(6)
O17 S17 C18 108.9(3)
O17 S17 C19 108.4(3)
C18 S17 C19 100.8(3)
O17 S17 Pt1 116.69(18)
C18 S17 Pt1 109.82(18)
C19 S17 Pt1 111.00(18)
S17 C18 H18A 109.5
S17 C18 H18B 109.5
H18A C18 H18B 109.5
S17 C18 H18C 109.5
H18A C18 H18C 109.5
H18B C18 H18C 109.5
S17 C19 H19A 109.5
S17 C19 H19B 109.5
H19A C19 H19B 109.5
S17 C19 H19C 109.5
H19A C19 H19C 109.5
H19B C19 H19C 109.5
O102 C102 C101 122.1(13)
O102 C102 C103 121.8(14)
C101 C102 C103 116.0(12)
C202 C201 H20A 109.5
C202 C201 H20B 109.5
H20A C201 H20B 109.5
C202 C201 H20C 109.5
H20A C201 H20C 109.5
H20B C201 H20C 109.5
O202 C202 C201 122.4(13)
O202 C202 C203 120.6(13)
C201 C202 C203 117.0(13)
C302 C301 H30A 109.5
C302 C301 H30B 109.5
H30A C301 H30B 109.5
C302 C301 H30C 109.5
H30A C301 H30C 109.5
H30B C301 H30C 109.5
O302 C302 C303 121.8(15)
O302 C302 C301 122.7(15)
C303 C302 C301 115.5(14)
C302 C303 H30D 109.5
C302 C303 H30E 109.5
H30D C303 H30E 109.5
C302 C303 H30F 109.5
H30D C303 H30F 109.5
H30E C303 H30F 109.5

loop_
_geom_bond_atom_site_label_1
_geom_bond_atom_site_label_2
_geom_bond_distance
Pt1 N1 2.003(4)
Pt1 O1 2.067(3)
Pt1 C12 2.107(5)
Pt1 C16 2.118(5)
Pt1 S17 2.2788(12)
Pt1 Cl1 2.2878(12)
N1 C2 1.350(7)
N1 C6 1.371(7)
O1 H1A 0.89(2)
O1 H1B 0.89(2)
C2 C3 1.394(7)
C2 C13 1.520(7)
C3 C4 1.391(8)
C3 H3A 0.9500
C4 C5 1.370(8)
C4 H4A 0.9500
C5 C6 1.383(8)
C5 H5A 0.9500
C6 C7 1.466(8)
C7 C12 1.391(8)
C7 C8 1.402(8)
C8 C9 1.399(9)
C8 H8A 0.9500
C9 C10 1.342(10)
C9 H9A 0.9500
F10 C10 1.370(7)
C10 C11 1.383(8)
C11 C12 1.408(8)
C11 H11A 0.9500
C13 C15 1.531(8)
C13 C14 1.541(7)
C13 C16 1.553(7)
C14 H14A 0.9800
C14 H14B 0.9800
C14 H14C 0.9800
C15 H15A 0.9800
C15 H15B 0.9800
C15 H15C 0.9800
C16 H16A 0.92(2)
C16 H16B 0.90(2)
S17 O17 1.461(4)
S17 C18 1.778(6)
S17 C19 1.781(6)
C18 H18A 0.9800
C18 H18B 0.9800
C18 H18C 0.9800
C19 H19A 0.9800
C19 H19B 0.9800
C19 H19C 0.9800
C101 C102 1.48(2)
C101 H10A 0.9800
C101 H10B 0.9800
C101 H10C 0.9800
O102 C102 1.201(16)
C102 C103 1.53(2)
C103 H10D 0.9800
C103 H10E 0.9800
C103 H10F 0.9800
C201 C202 1.47(2)
C201 H20A 0.9800
C201 H20B 0.9800
C201 H20C 0.9800
O202 C202 1.222(16)
C202 C203 1.484(19)
C203 H20D 0.9800
C203 H20E 0.9800
C203 H20F 0.9800
C301 C302 1.56(2)
C301 H30A 0.9800
C301 H30B 0.9800
C301 H30C 0.9800
O302 C302 1.243(19)
C302 C303 1.46(2)
C303 H30D 0.9800
C303 H30E 0.9800
C303 H30F 0.9800

loop_
_geom_hbond_atom_site_label_D
_geom_hbond_atom_site_label_H
_geom_hbond_atom_site_label_A
_geom_hbond_distance_DH
_geom_hbond_distance_HA
_geom_hbond_distance_DA
_geom_hbond_angle_DHA
_geom_hbond_site_symmetry_A
O1 H1A Cl2 0.89(2) 2.11(2) 2.991(4) 170(5) .
O1 H1B Cl2 0.89(2) 2.07(2) 2.962(3) 176(5) 2_666
C11 H11A O17 0.95 2.37 3.124(8) 136.1 .
